data_5000373
loop_
_publ_author_name
'Grillo, Vincent A.'
'Seddon, Elisa J.'
'Grant, Craig M.'
'Arom\'i, Guillem'
'Bollinger, John C.'
'Folting, Kirsten'
'Christou, George'

_publ_section_title
;
 Bis(\b-diketonate) ligands for the synthesis of bimetallic complexes of
 Ti^III^, V^III^, Mn^III^ and Fe^III^ with a triple-helix structure
;
_journal_issue 16
_journal_name_full 'Chemical Communications'
_journal_page_first 1561
_journal_page_last 1562
_journal_paper_doi 10.1039/A702971C
_journal_year 1997
_chemical_formula_sum 'C72 H48 O12 Ti2'
_chemical_formula_weight 1200.90
_space_group_IT_number 15
_symmetry_space_group_name_Hall '-C 2yc'
_symmetry_space_group_name_H-M 'C 1 2/c 1'
_atom_sites_solution_hydrogens geom
_atom_sites_solution_primary direct
_atom_sites_solution_secondary difmap
_audit_creation_method SHELXL
_cell_angle_alpha 90.00
_cell_angle_beta 129.5960(10)
_cell_angle_gamma 90.00
_cell_formula_units_Z 4
_cell_length_a 22.924(3)
_cell_length_b 17.721(2)
_cell_length_c 18.870(2)
_cell_measurement_temperature 293(2)
_cell_volume 5906.7(11)
_computing_structure_refinement 'SHELXL-93 (Sheldrick, 1993)'
_computing_structure_solution 'SHELXS-86 (Sheldrick, 1990)'
_diffrn_ambient_temperature 293(2)
_diffrn_radiation_monochromator graphite
_diffrn_radiation_source 'fine-focus sealed tube'
_diffrn_radiation_type MoK\a
_diffrn_radiation_wavelength 0.71069
_diffrn_reflns_av_R_equivalents 0.1206
_diffrn_reflns_av_sigmaI/netI 0.1975
_diffrn_reflns_limit_h_max 24
_diffrn_reflns_limit_h_min -10
_diffrn_reflns_limit_k_max 19
_diffrn_reflns_limit_k_min -19
_diffrn_reflns_limit_l_max 15
_diffrn_reflns_limit_l_min -20
_diffrn_reflns_number 7963
_diffrn_reflns_theta_max 22.50
_diffrn_reflns_theta_min 2.53
_exptl_absorpt_coefficient_mu 0.336
_exptl_crystal_density_diffrn 1.350
_exptl_crystal_F_000 2480
_refine_diff_density_max 0.237
_refine_diff_density_min -0.216
_refine_diff_density_rms 0.054
_refine_ls_extinction_method none
_refine_ls_goodness_of_fit_all 0.947
_refine_ls_goodness_of_fit_obs 1.126
_refine_ls_matrix_type full
_refine_ls_number_parameters 501
_refine_ls_number_reflns 3865
_refine_ls_number_restraints 0
_refine_ls_restrained_S_all 0.947
_refine_ls_restrained_S_obs 1.126
_refine_ls_R_factor_all 0.1818
_refine_ls_R_factor_obs 0.0645
_refine_ls_shift/esd_max -0.022
_refine_ls_shift/esd_mean 0.001
_refine_ls_structure_factor_coef Fsqd
_refine_ls_weighting_scheme
; calc
 [1.00000+0.00000exp(0.00(sin\q/\l)^2^)]/
   [\s^2^(Fo^2^)+0.0000+0.0000*P+(0.0400P)^2^+0.0000sin\q/\l]
 where P = 1.00000Fo^2^ + 0.00000Fc^2^
;
_refine_ls_wR_factor_all 0.1447
_refine_ls_wR_factor_obs 0.1030
_reflns_number_observed 1689
_reflns_number_total 3865
_reflns_observed_criterion >2sigma(I)
_cod_database_code 5000373

loop_
_symmetry_equiv_pos_as_xyz
'x, y, z'
'-x, y, -z+1/2'
'x+1/2, y+1/2, z'
'-x+1/2, y+1/2, -z+1/2'
'-x, -y, -z'
'x, -y, z-1/2'
'-x+1/2, -y+1/2, -z'
'x+1/2, -y+1/2, z-1/2'

loop_
_atom_site_aniso_label
_atom_site_aniso_U_11
_atom_site_aniso_U_22
_atom_site_aniso_U_33
_atom_site_aniso_U_23
_atom_site_aniso_U_13
_atom_site_aniso_U_12
Ti1 0.0638(11) 0.0345(8) 0.0356(8) 0.0006(7) 0.0340(8) 0.0020(9)
C2 0.070(7) 0.052(6) 0.031(5) -0.005(5) 0.024(5) -0.010(5)
C3 0.101(9) 0.059(7) 0.035(6) -0.022(5) 0.040(6) -0.010(6)
C4 0.085(8) 0.061(7) 0.017(5) -0.004(5) 0.015(5) 0.014(6)
C5 0.080(7) 0.043(6) 0.034(6) 0.006(5) 0.025(5) 0.011(5)
C6 0.063(6) 0.044(6) 0.036(5) -0.003(4) 0.034(5) 0.002(5)
C7 0.040(5) 0.027(4) 0.031(5) -0.004(4) 0.020(4) -0.008(4)
C8 0.034(5) 0.046(5) 0.027(5) -0.001(4) 0.019(4) -0.005(4)
O9 0.067(4) 0.036(3) 0.037(3) 0.007(3) 0.038(3) 0.012(3)
C10 0.055(6) 0.031(5) 0.024(5) 0.002(4) 0.026(5) -0.002(4)
C11 0.037(5) 0.035(5) 0.031(5) -0.003(4) 0.022(4) -0.011(4)
O12 0.065(4) 0.031(3) 0.033(3) 0.001(2) 0.031(3) 0.002(3)
C13 0.046(6) 0.025(5) 0.031(4) -0.001(4) 0.026(4) -0.003(4)
C14 0.078(7) 0.042(5) 0.032(5) 0.000(4) 0.038(5) -0.012(5)
C15 0.069(10) 0.030(7) 0.043(8) 0.000 0.034(7) 0.000
C16 0.047(8) 0.025(7) 0.033(7) 0.000 0.027(6) 0.000
C17 0.092(10) 0.053(7) 0.066(7) -0.019(6) 0.061(7) -0.008(7)
C18 0.108(14) 0.065(9) 0.079(9) 0.004(7) 0.061(10) 0.023(9)
C19 0.131(13) 0.050(8) 0.080(9) -0.004(7) 0.076(9) 0.009(9)
C20 0.104(13) 0.057(7) 0.061(8) -0.014(6) 0.051(9) -0.001(8)
C21 0.089(10) 0.052(7) 0.058(7) -0.018(5) 0.045(7) -0.008(7)
C22 0.073(7) 0.031(5) 0.040(5) -0.001(4) 0.039(6) 0.001(5)
C23 0.062(6) 0.037(5) 0.031(5) 0.003(4) 0.030(5) -0.001(5)
O24 0.069(4) 0.035(3) 0.034(3) -0.004(2) 0.035(3) -0.003(3)
C25 0.053(7) 0.044(6) 0.030(5) -0.008(4) 0.022(5) -0.014(5)
C26 0.055(6) 0.033(5) 0.023(4) 0.000(4) 0.023(4) -0.001(4)
O27 0.058(4) 0.031(3) 0.030(3) -0.004(2) 0.028(3) -0.003(3)
C28 0.054(6) 0.029(4) 0.036(5) 0.006(4) 0.031(5) 0.006(4)
C29 0.060(7) 0.051(6) 0.039(6) -0.003(5) 0.033(6) -0.015(5)
C30 0.061(8) 0.059(7) 0.051(7) 0.006(5) 0.034(6) 0.025(6)
C31 0.057(7) 0.050(6) 0.050(6) -0.009(5) 0.038(6) 0.007(5)
C32 0.044(6) 0.039(5) 0.039(5) -0.004(4) 0.028(5) 0.004(4)
C33 0.046(6) 0.034(5) 0.032(5) 0.003(4) 0.025(5) 0.002(4)
C34 0.057(6) 0.027(4) 0.042(5) -0.009(4) 0.037(5) -0.004(5)
O35 0.050(4) 0.037(3) 0.038(3) -0.002(3) 0.030(3) -0.001(3)
C36 0.058(7) 0.046(5) 0.045(6) 0.001(4) 0.038(6) 0.003(5)
C37 0.064(7) 0.048(5) 0.051(6) -0.005(5) 0.045(6) -0.001(5)
O38 0.061(4) 0.047(4) 0.046(3) 0.004(3) 0.039(3) 0.002(3)
C39 0.064(8) 0.110(9) 0.056(7) -0.006(6) 0.042(7) -0.015(7)
C40 0.085(10) 0.091(8) 0.068(8) -0.035(6) 0.060(9) -0.030(7)
C41 0.101(11) 0.176(13) 0.084(9) -0.044(10) 0.076(10) -0.042(10)
C42 0.115(23) 0.212(38) 0.090(20) -0.024(22) 0.077(19) -0.073(27)
C43 0.157(25) 0.129(22) 0.134(22) 0.003(16) 0.130(22) -0.038(20)
C44 0.114(16) 0.093(18) 0.091(14) 0.021(12) 0.083(13) 0.008(13)
C42A 0.099(32) 0.074(22) 0.133(32) 0.051(23) 0.093(29) 0.032(22)
C43A 0.074(20) 0.085(21) 0.049(15) 0.020(13) 0.053(16) -0.007(15)
C44A 0.058(15) 0.052(16) 0.032(12) 0.006(11) 0.033(12) -0.018(13)

loop_
_atom_site_label
_atom_site_type_symbol
_atom_site_fract_x
_atom_site_fract_y
_atom_site_fract_z
_atom_site_U_iso_or_equiv
_atom_site_thermal_displace_type
_atom_site_occupancy
_atom_site_calc_flag
_atom_site_refinement_flags
_atom_site_disorder_group
Ti1 Ti 0.01567(8) 0.28088(8) 0.07140(9) 0.0430(5) Uani 1 d . .
C2 C -0.1512(5) 0.3839(5) -0.2179(5) 0.057(3) Uani 1 d . .
C3 C -0.1983(6) 0.4053(6) -0.3097(6) 0.068(3) Uani 1 d . .
C4 C -0.2195(5) 0.4773(5) -0.3352(6) 0.067(3) Uani 1 d . .
C5 C -0.1947(5) 0.5321(5) -0.2698(5) 0.060(3) Uani 1 d . .
C6 C -0.1486(5) 0.5107(5) -0.1763(5) 0.046(2) Uani 1 d . .
C7 C -0.1271(4) 0.4374(4) -0.1511(5) 0.034(2) Uani 1 d . .
C8 C -0.0757(4) 0.4124(4) -0.0537(5) 0.035(2) Uani 1 d . .
O9 O -0.0472(3) 0.3457(3) -0.0391(3) 0.0431(14) Uani 1 d . .
C10 C -0.0611(5) 0.4585(4) 0.0167(5) 0.036(2) Uani 1 d . .
C11 C -0.0165(4) 0.4342(4) 0.1079(5) 0.034(2) Uani 1 d . .
O12 O 0.0207(3) 0.3719(3) 0.1375(3) 0.0430(14) Uani 1 d . .
C13 C -0.0089(4) 0.4803(4) 0.1801(4) 0.034(2) Uani 1 d . .
C14 C -0.0104(5) 0.5584(4) 0.1787(5) 0.048(2) Uani 1 d . .
C15 C 0.0000 0.5974(7) 0.2500 0.048(3) Uani 1 d S .
C16 C 0.0000 0.4421(6) 0.2500 0.034(3) Uani 1 d S .
C17 C 0.0118(7) 0.0719(5) -0.0833(7) 0.063(3) Uani 1 d . .
C18 C 0.0190(11) 0.0174(7) -0.1294(9) 0.083(4) Uani 1 d . .
C19 C -0.0351(9) -0.0354(6) -0.1766(8) 0.080(4) Uani 1 d . .
C20 C -0.0968(10) -0.0345(6) -0.1824(8) 0.075(4) Uani 1 d . .
C21 C -0.1041(7) 0.0214(6) -0.1375(7) 0.068(3) Uani 1 d . .
C22 C -0.0490(6) 0.0756(4) -0.0869(5) 0.046(2) Uani 1 d . .
C23 C -0.0557(5) 0.1376(4) -0.0378(5) 0.043(2) Uani 1 d . .
O24 O -0.0057(3) 0.1897(3) -0.0028(3) 0.0442(14) Uani 1 d . .
C25 C -0.1109(5) 0.1357(5) -0.0274(5) 0.046(2) Uani 1 d . .
C26 C -0.1143(4) 0.1886(4) 0.0250(5) 0.038(2) Uani 1 d . .
O27 O -0.0715(3) 0.2457(2) 0.0616(3) 0.0399(14) Uani 1 d . .
C28 C -0.1648(5) 0.1757(4) 0.0478(5) 0.038(2) Uani 1 d . .
C29 C -0.2353(5) 0.1418(5) -0.0111(6) 0.049(2) Uani 1 d . .
C30 C 0.2811(6) 0.1333(5) 0.4889(7) 0.058(3) Uani 1 d . .
C31 C 0.2556(6) 0.1607(5) 0.4040(6) 0.050(3) Uani 1 d . .
C32 C 0.1873(5) 0.1966(4) 0.3450(5) 0.040(2) Uani 1 d . .
C33 C -0.1414(5) 0.2044(4) 0.1319(5) 0.037(2) Uani 1 d . .
C34 C 0.1571(5) 0.2292(4) 0.2529(5) 0.038(2) Uani 1 d . .
O35 O 0.0850(3) 0.2303(3) 0.1929(3) 0.0401(13) Uani 1 d . .
C36 C 0.2048(6) 0.2550(4) 0.2375(6) 0.046(2) Uani 1 d . .
C37 C 0.1798(5) 0.2883(4) 0.1560(6) 0.048(2) Uani 1 d . .
O38 O 0.1098(3) 0.3023(3) 0.0905(3) 0.0476(15) Uani 1 d . .
C39 C 0.2323(6) 0.3125(6) 0.1394(7) 0.074(3) Uani 1 d . .
C40 C 0.3091(7) 0.3171(6) 0.2065(9) 0.074(4) Uani 1 d . .
C41 C 0.3576(8) 0.3375(8) 0.1894(9) 0.108(5) Uani 1 d . .
C42 C 0.3232(19) 0.3800(23) 0.1031(18) 0.131(12) Uani 0.593(14) d P 1
H42 H 0.3538(19) 0.3988(23) 0.0907(18) 0.157 Uiso 0.593(14) calc PR 1
C43 C 0.2478(16) 0.3914(13) 0.0425(17) 0.114(9) Uani 0.593(14) d P 1
H43 H 0.2271(16) 0.4202(13) -0.0099(17) 0.136 Uiso 0.593(14) calc PR 1
C44 C 0.1999(11) 0.3606(12) 0.0574(12) 0.087(7) Uani 0.593(14) d P 1
H44 H 0.1482(11) 0.3702(12) 0.0161(12) 0.104 Uiso 0.593(14) calc PR 1
C42A C 0.3367(22) 0.3128(20) 0.1070(28) 0.089(12) Uani 0.407(14) d P 2
H42A H 0.3727(22) 0.3043(20) 0.0999(28) 0.106 Uiso 0.407(14) calc PR 2
C43A C 0.2572(15) 0.3005(13) 0.0320(16) 0.059(8) Uani 0.407(14) d P 2
H43A H 0.2399(15) 0.3004(13) -0.0280(16) 0.071 Uiso 0.407(14) calc PR 2
C44A C 0.2062(11) 0.2889(13) 0.0465(12) 0.044(7) Uani 0.407(14) d P 2
H44A H 0.1587(11) 0.2679(13) 0.0019(12) 0.053 Uiso 0.407(14) calc PR 2
H2 H -0.1327(42) 0.3289(43) -0.1957(50) 0.081(28) Uiso 1 d . .
H3 H -0.2151(36) 0.3664(36) -0.3526(44) 0.052(23) Uiso 1 d . .
H4 H -0.2570(43) 0.4864(41) -0.4027(53) 0.084(28) Uiso 1 d . .
H5 H -0.2027(50) 0.5857(48) -0.2801(58) 0.116(38) Uiso 1 d . .
H6 H -0.1397(30) 0.5521(30) -0.1345(37) 0.026(18) Uiso 1 d . .
H10 H -0.0936(32) 0.5071(32) -0.0042(37) 0.031(19) Uiso 1 d . .
H14 H -0.0170(29) 0.5843(28) 0.1307(36) 0.017(17) Uiso 1 d . .
H15 H 0.0000 0.6545(54) 0.2500 0.056(32) Uiso 1 d S .
H16 H 0.0000 0.3877(53) 0.2500 0.061(35) Uiso 1 d S .
H17 H 0.0511(31) 0.1036(30) -0.0513(37) 0.012(19) Uiso 1 d . .
H18 H 0.0621(53) 0.0117(60) -0.1042(69) 0.096(54) Uiso 1 d . .
H19 H -0.0268(43) -0.0712(40) -0.2011(49) 0.057(29) Uiso 1 d . .
H20 H -0.1400(51) -0.0511(51) -0.2175(62) 0.085(47) Uiso 1 d . .
H21 H -0.1480(37) 0.0265(38) -0.1475(46) 0.037(28) Uiso 1 d . .
H25 H -0.1438(36) 0.0955(35) -0.0445(42) 0.038(23) Uiso 1 d . .
H29 H -0.2506(44) 0.1226(45) -0.0662(54) 0.089(33) Uiso 1 d . .
H30 H 0.3260(42) 0.1090(42) 0.5293(50) 0.072(31) Uiso 1 d . .
H31 H 0.2855(38) 0.1585(39) 0.3930(46) 0.042(27) Uiso 1 d . .
H33 H -0.0863(41) 0.2287(38) 0.1789(47) 0.074(26) Uiso 1 d . .
H36 H 0.2553(35) 0.2487(34) 0.2776(42) 0.038(26) Uiso 1 d . .
H40 H 0.3164(65) 0.3179(62) 0.2505(70) 0.136(57) Uiso 1 d . .
H41 H 0.4282(62) 0.3291(56) 0.2484(70) 0.165(46) Uiso 1 d . .

loop_
_atom_type_symbol
_atom_type_description
_atom_type_scat_dispersion_real
_atom_type_scat_dispersion_imag
_atom_type_scat_source
C C 0.0033 0.0016 'International Tables Vol C Tables 4.2.6.8 and 6.1.1.4'
H H 0.0000 0.0000 'International Tables Vol C Tables 4.2.6.8 and 6.1.1.4'
O O 0.0106 0.0060 'International Tables Vol C Tables 4.2.6.8 and 6.1.1.4'
Ti Ti 0.2776 0.4457 'International Tables Vol C Tables 4.2.6.8 and 6.1.1.4'

loop_
_geom_angle_atom_site_label_1
_geom_angle_atom_site_label_2
_geom_angle_atom_site_label_3
_geom_angle
_geom_angle_site_symmetry_1
_geom_angle_site_symmetry_3
_geom_angle_publ_flag
O9 Ti1 O24 92.4(2) . . ?
O9 Ti1 O35 171.4(2) . . ?
O24 Ti1 O35 95.9(2) . . ?
O9 Ti1 O38 93.3(2) . . ?
O24 Ti1 O38 92.0(2) . . ?
O35 Ti1 O38 84.2(2) . . ?
O9 Ti1 O27 94.0(2) . . ?
O24 Ti1 O27 84.1(2) . . ?
O35 Ti1 O27 89.1(2) . . ?
O38 Ti1 O27 171.8(2) . . ?
O9 Ti1 O12 84.5(2) . . ?
O24 Ti1 O12 171.3(2) . . ?
O35 Ti1 O12 87.6(2) . . ?
O38 Ti1 O12 96.2(2) . . ?
O27 Ti1 O12 88.0(2) . . ?
C7 C2 C3 119.4(9) . . ?
C7 C2 H2 117.0(42) . . ?
C3 C2 H2 123.5(42) . . ?
C4 C3 C2 121.6(9) . . ?
C4 C3 H3 122.3(41) . . ?
C2 C3 H3 116.1(41) . . ?
C3 C4 C5 120.1(8) . . ?
C3 C4 H4 115.7(44) . . ?
C5 C4 H4 124.0(44) . . ?
C4 C5 C6 118.9(8) . . ?
C4 C5 H5 126.8(53) . . ?
C6 C5 H5 114.2(53) . . ?
C7 C6 C5 120.5(8) . . ?
C7 C6 H6 125.3(31) . . ?
C5 C6 H6 113.8(31) . . ?
C6 C7 C2 119.4(7) . . ?
C6 C7 C8 122.9(7) . . ?
C2 C7 C8 117.7(7) . . ?
O9 C8 C10 123.2(7) . . ?
O9 C8 C7 115.6(6) . . ?
C10 C8 C7 121.2(7) . . ?
C8 O9 Ti1 133.2(4) . . ?
C11 C10 C8 122.1(7) . . ?
C11 C10 H10 120.6(30) . . ?
C8 C10 H10 116.2(30) . . ?
O12 C11 C10 124.2(7) . . ?
O12 C11 C13 114.4(6) . . ?
C10 C11 C13 121.4(7) . . ?
C11 O12 Ti1 131.6(4) . . ?
C16 C13 C14 119.8(7) . . ?
C16 C13 C11 117.5(6) . . ?
C14 C13 C11 122.8(6) . . ?
C13 C14 C15 119.4(8) . . ?
C13 C14 H14 119.6(32) . . ?
C15 C14 H14 120.9(32) . . ?
C14 C15 C14 120.4(11) . 2 ?
C14 C15 H15 119.8(5) . . ?
C14 C15 H15 119.8(5) 2 . ?
C13 C16 C13 121.1(9) 2 . ?
C13 C16 H16 119.5(5) 2 . ?
C13 C16 H16 119.5(5) . . ?
C22 C17 C18 122.4(12) . . ?
C22 C17 H17 124.5(39) . . ?
C18 C17 H17 113.1(40) . . ?
C19 C18 C17 118.4(15) . . ?
C19 C18 H18 126.0(85) . . ?
C17 C18 H18 108.7(84) . . ?
C18 C19 C20 121.6(13) . . ?
C18 C19 H19 115.8(53) . . ?
C20 C19 H19 122.5(53) . . ?
C19 C20 C21 119.3(13) . . ?
C19 C20 H20 136.8(72) . . ?
C21 C20 H20 101.3(72) . . ?
C22 C21 C20 120.6(13) . . ?
C22 C21 H21 118.9(47) . . ?
C20 C21 H21 119.9(47) . . ?
C17 C22 C21 117.5(9) . . ?
C17 C22 C23 120.6(9) . . ?
C21 C22 C23 121.9(9) . . ?
O24 C23 C25 122.4(7) . . ?
O24 C23 C22 115.8(8) . . ?
C25 C23 C22 121.6(8) . . ?
C23 O24 Ti1 133.6(5) . . ?
C23 C25 C26 123.2(8) . . ?
C23 C25 H25 125.0(40) . . ?
C26 C25 H25 110.9(39) . . ?
O27 C26 C25 123.1(8) . . ?
O27 C26 C28 116.2(7) . . ?
C25 C26 C28 120.4(7) . . ?
C26 O27 Ti1 133.4(5) . . ?
C29 C28 C33 118.1(8) . . ?
C29 C28 C26 124.1(7) . . ?
C33 C28 C26 117.6(7) . . ?
C30 C29 C28 122.4(9) 2 . ?
C30 C29 H29 119.4(51) 2 . ?
C28 C29 H29 118.1(51) . . ?
C29 C30 C31 118.2(10) 2 . ?
C29 C30 H30 118.4(50) 2 . ?
C31 C30 H30 123.4(50) . . ?
C32 C31 C30 121.3(9) . . ?
C32 C31 H31 121.0(51) . . ?
C30 C31 H31 117.4(51) . . ?
C31 C32 C33 119.8(8) . 2 ?
C31 C32 C34 123.9(8) . . ?
C33 C32 C34 116.3(7) 2 . ?
C32 C33 C28 120.2(8) 2 . ?
C32 C33 H33 120.9(37) 2 . ?
C28 C33 H33 118.8(37) . . ?
O35 C34 C36 124.2(7) . . ?
O35 C34 C32 114.1(7) . . ?
C36 C34 C32 121.7(8) . . ?
C34 O35 Ti1 131.5(5) . . ?
C34 C36 C37 123.6(9) . . ?
C34 C36 H36 123.3(43) . . ?
C37 C36 H36 112.9(43) . . ?
O38 C37 C36 122.2(8) . . ?
O38 C37 C39 115.2(7) . . ?
C36 C37 C39 122.6(8) . . ?
C37 O38 Ti1 133.4(5) . . ?
C40 C39 C37 124.1(9) . . ?
C40 C39 C44 115.0(12) . . ?
C37 C39 C44 116.8(11) . . ?
C40 C39 C44A 114.5(12) . . ?
C37 C39 C44A 113.0(10) . . ?
C39 C40 C41 123.3(12) . . ?
C39 C40 H40 106.2(97) . . ?
C41 C40 H40 128.1(98) . . ?
C42A C41 C40 115.2(19) . . ?
C40 C41 C42 116.3(17) . . ?
C42A C41 H41 106.7(48) . . ?
C40 C41 H41 122.1(47) . . ?
C42 C41 H41 121.0(48) . . ?
C43 C42 C41 120.2(20) . . ?
C43 C42 H42 119.9(14) . . ?
C41 C42 H42 119.9(13) . . ?
C42 C43 C44 121.0(22) . . ?
C42 C43 H43 119.5(15) . . ?
C44 C43 H43 119.5(14) . . ?
C43 C44 C39 119.8(17) . . ?
C43 C44 H44 120.1(14) . . ?
C39 C44 H44 120.1(8) . . ?
C41 C42A C43A 118.0(25) . . ?
C41 C42A H42A 121.0(16) . . ?
C43A C42A H42A 121.0(17) . . ?
C44A C43A C42A 121.9(21) . . ?
C44A C43A H43A 119.0(12) . . ?
C42A C43A H43A 119.0(15) . . ?
C43A C44A C39 115.7(16) . . ?
C43A C44A H44A 122.1(13) . . ?
C39 C44A H44A 122.1(8) . . ?

loop_
_geom_bond_atom_site_label_1
_geom_bond_atom_site_label_2
_geom_bond_distance
_geom_bond_site_symmetry_2
_geom_bond_publ_flag
Ti1 O9 1.978(5) . ?
Ti1 O24 1.983(5) . ?
Ti1 O35 1.985(5) . ?
Ti1 O38 1.985(5) . ?
Ti1 O27 1.986(5) . ?
Ti1 O12 1.996(5) . ?
C2 C7 1.381(9) . ?
C2 C3 1.388(10) . ?
C2 H2 1.04(7) . ?
C3 C4 1.341(11) . ?
C3 H3 0.94(6) . ?
C4 C5 1.376(11) . ?
C4 H4 1.00(7) . ?
C5 C6 1.414(10) . ?
C5 H5 0.96(8) . ?
C6 C7 1.362(9) . ?
C6 H6 1.00(5) . ?
C7 C8 1.485(9) . ?
C8 O9 1.292(8) . ?
C8 C10 1.406(9) . ?
C10 C11 1.397(9) . ?
C10 H10 1.04(6) . ?
C11 O12 1.285(7) . ?
C11 C13 1.500(9) . ?
C13 C16 1.378(8) . ?
C13 C14 1.384(9) . ?
C14 C15 1.391(9) . ?
C14 H14 0.94(5) . ?
C15 C14 1.391(9) 2 ?
C15 H15 1.01(9) . ?
C16 C13 1.378(8) 2 ?
C16 H16 0.96(9) . ?
C17 C22 1.354(11) . ?
C17 C18 1.379(14) . ?
C17 H17 0.89(5) . ?
C18 C19 1.34(2) . ?
C18 H18 0.78(9) . ?
C19 C20 1.35(2) . ?
C19 H19 0.87(7) . ?
C20 C21 1.384(14) . ?
C20 H20 0.82(8) . ?
C21 C22 1.375(11) . ?
C21 H21 0.90(6) . ?
C22 C23 1.506(10) . ?
C23 O24 1.280(8) . ?
C23 C25 1.398(10) . ?
C25 C26 1.400(10) . ?
C25 H25 0.93(6) . ?
C26 O27 1.266(7) . ?
C26 C28 1.485(10) . ?
C28 C29 1.386(10) . ?
C28 C33 1.407(9) . ?
C29 C30 1.363(11) 2 ?
C29 H29 0.93(8) . ?
C30 C29 1.364(11) 2 ?
C30 C31 1.396(11) . ?
C30 H30 0.91(7) . ?
C31 C32 1.370(10) . ?
C31 H31 0.83(6) . ?
C32 C33 1.379(9) 2 ?
C32 C34 1.516(9) . ?
C33 C32 1.379(9) 2 ?
C33 H33 1.07(7) . ?
C34 O35 1.276(8) . ?
C34 C36 1.375(10) . ?
C36 C37 1.385(10) . ?
C36 H36 0.90(6) . ?
C37 O38 1.279(8) . ?
C37 C39 1.486(11) . ?
C39 C40 1.367(13) . ?
C39 C44 1.49(2) . ?
C39 C44A 1.51(2) . ?
C40 C41 1.389(14) . ?
C40 H40 0.73(10) . ?
C41 C42A 1.37(4) . ?
C41 C42 1.48(3) . ?
C41 H41 1.26(10) . ?
C42 C43 1.35(3) . ?
C42 H42 0.93 . ?
C43 C44 1.40(2) . ?
C43 H43 0.93 . ?
C44 H44 0.93 . ?
C42A C43A 1.44(4) . ?
C42A H42A 0.93 . ?
C43A C44A 1.37(3) . ?
C43A H43A 0.93 . ?
C44A H44A 0.93 . ?
